data_4505501
loop_
_publ_author_name
'Xie, Li-Xia'
'Hou, Xiao-Wei'
'Fan, Yao-Ting'
'Hou, Hong-Wei'

_publ_section_title
;
 Four Three-Dimensional Coordination Polymers Constructed by
 2-((1H-1,2,4-Triazol-1-yl)methyl)-1H-Imidazole-4,5-Dicarboxylate:
 Syntheses, Topological Structures, and Magnetic Properties
;
_journal_issue 3
_journal_name_full 'Crystal Growth &amp; Design'
_journal_page_first 1282
_journal_paper_doi 10.1021/cg201287t
_journal_volume 12
_journal_year 2012
_chemical_formula_sum 'C16 H28 Mn3 N10 O18'
_chemical_formula_weight 813.30
_chemical_name_systematic
; 
 ? 
;
_space_group_IT_number 61
_symmetry_cell_setting orthorhombic
_symmetry_space_group_name_Hall '-P 2ac 2ab'
_symmetry_space_group_name_H-M 'P b c a'
_atom_sites_solution_hydrogens geom
_atom_sites_solution_primary direct
_atom_sites_solution_secondary difmap
_audit_creation_method SHELXL-97
_cell_angle_alpha 90.00
_cell_angle_beta 90.00
_cell_angle_gamma 90.00
_cell_formula_units_Z 4
_cell_length_a 12.170(2)
_cell_length_b 13.601(3)
_cell_length_c 17.400(4)
_cell_measurement_reflns_used 8640
_cell_measurement_temperature 273(2)
_cell_measurement_theta_max 31.1
_cell_measurement_theta_min 1.9
_cell_volume 2880.1(10)
_computing_cell_refinement 'Bruker XSCANS'
_computing_data_collection 'Bruker XSCANS'
_computing_data_reduction 'Bruker SHELXTL'
_computing_molecular_graphics 'Bruker SHELXTL'
_computing_publication_material 'Bruker SHELXTL'
_computing_structure_refinement 'SHELXL-97 (Sheldrick, 1997)'
_computing_structure_solution 'SHELXS-97 (Sheldrick, 1990)'
_diffrn_ambient_temperature 273(2)
_diffrn_measured_fraction_theta_full 0.999
_diffrn_measured_fraction_theta_max 0.999
_diffrn_measurement_device_type 'Bruker P4'
_diffrn_measurement_method '\w scans'
_diffrn_radiation_monochromator graphite
_diffrn_radiation_source 'fine-focus sealed tube'
_diffrn_radiation_type MoK\a
_diffrn_radiation_wavelength 0.71073
_diffrn_reflns_av_R_equivalents 0.0466
_diffrn_reflns_av_sigmaI/netI 0.0282
_diffrn_reflns_limit_h_max 14
_diffrn_reflns_limit_h_min -14
_diffrn_reflns_limit_k_max 16
_diffrn_reflns_limit_k_min -16
_diffrn_reflns_limit_l_max 21
_diffrn_reflns_limit_l_min -21
_diffrn_reflns_number 19381
_diffrn_reflns_theta_full 26.00
_diffrn_reflns_theta_max 26.00
_diffrn_reflns_theta_min 2.34
_diffrn_standards_decay_% none
_diffrn_standards_interval_count none
_diffrn_standards_interval_time none
_diffrn_standards_number none
_exptl_absorpt_coefficient_mu 1.395
_exptl_absorpt_correction_T_max 0.7678
_exptl_absorpt_correction_T_min 0.6797
_exptl_absorpt_correction_type none
_exptl_crystal_colour pink
_exptl_crystal_density_diffrn 1.876
_exptl_crystal_density_method 'not measured'
_exptl_crystal_description blocky
_exptl_crystal_F_000 1652
_exptl_crystal_size_max 0.30
_exptl_crystal_size_mid 0.20
_exptl_crystal_size_min 0.20
_refine_diff_density_max 0.354
_refine_diff_density_min -0.417
_refine_diff_density_rms 0.074
_refine_ls_extinction_method none
_refine_ls_goodness_of_fit_ref 1.093
_refine_ls_hydrogen_treatment constr
_refine_ls_matrix_type full
_refine_ls_number_parameters 214
_refine_ls_number_reflns 2829
_refine_ls_number_restraints 0
_refine_ls_restrained_S_all 1.093
_refine_ls_R_factor_all 0.0531
_refine_ls_R_factor_gt 0.0514
_refine_ls_shift/su_max 0.000
_refine_ls_shift/su_mean 0.000
_refine_ls_structure_factor_coef Fsqd
_refine_ls_weighting_details 'calc w=1/[\s^2^(Fo^2^)+(0.0750P)^2^+5.0204P] where P=(Fo^2^+2Fc^2^)/3'
_refine_ls_weighting_scheme calc
_refine_ls_wR_factor_gt 0.1390
_refine_ls_wR_factor_ref 0.1407
_reflns_number_gt 2760
_reflns_number_total 2829
_reflns_threshold_expression >2sigma(I)
_cod_data_source_file cg201287t_si_002.cif
_cod_data_source_block compound_1
_cod_depositor_comments
;
The following automatic conversions were performed:

'_symmetry_cell_setting' value 'Orthorhombic' changed to
'orthorhombic' according to
/home/saulius/struct/CIF-dictionaries/cif_core.dic dictionary named
'cif_core.dic' version 2.4.1 from 2010-06-29.

Automatic conversion script
Id: cif_fix_values 1715 2011-07-08 13:25:40Z adriana 
;
_cod_original_sg_symbol_H-M Pbca
_cod_database_code 4505501

loop_
_symmetry_equiv_pos_as_xyz
'x, y, z'
'-x+1/2, -y, z+1/2'
'-x, y+1/2, -z+1/2'
'x+1/2, -y+1/2, -z'
'-x, -y, -z'
'x-1/2, y, -z-1/2'
'x, -y-1/2, z-1/2'
'-x-1/2, y-1/2, z'

loop_
_atom_site_label
_atom_site_type_symbol
_atom_site_fract_x
_atom_site_fract_y
_atom_site_fract_z
_atom_site_U_iso_or_equiv
_atom_site_adp_type
_atom_site_occupancy
_atom_site_symmetry_multiplicity
_atom_site_calc_flag
_atom_site_refinement_flags
Mn1 Mn 0.71266(4) -0.25497(4) -0.21202(3) 0.02064(19) Uani 1 1 d .
Mn2 Mn 1.0000 0.0000 -0.5000 0.0236(2) Uani 1 2 d S
N1 N 0.6977(2) 0.0161(2) -0.34624(18) 0.0231(6) Uani 1 1 d .
N2 N 0.5882(3) 0.0062(3) -0.3380(3) 0.0421(10) Uani 1 1 d .
N3 N 0.6759(3) -0.1082(2) -0.2691(2) 0.0299(7) Uani 1 1 d .
N4 N 0.8783(2) 0.1689(2) -0.30357(16) 0.0190(6) Uani 1 1 d .
N5 N 0.9493(2) 0.0812(2) -0.39992(16) 0.0205(6) Uani 1 1 d .
C1 C 0.5792(4) -0.0696(3) -0.2920(3) 0.0429(12) Uani 1 1 d .
H1A H 0.5117 -0.0947 -0.2764 0.052 Uiso 1 1 calc R
C2 C 0.7480(3) -0.0523(3) -0.3052(3) 0.0341(9) Uani 1 1 d .
H2A H 0.8238 -0.0600 -0.3022 0.041 Uiso 1 1 calc R
C3 C 0.7451(3) 0.0929(3) -0.3949(2) 0.0241(7) Uani 1 1 d .
H3A H 0.6996 0.1514 -0.3929 0.029 Uiso 1 1 calc R
H3B H 0.7482 0.0705 -0.4478 0.029 Uiso 1 1 calc R
C4 C 0.8584(3) 0.1163(2) -0.36693(19) 0.0191(7) Uani 1 1 d .
C5 C 0.9911(3) 0.1697(3) -0.29612(19) 0.0184(7) Uani 1 1 d .
C6 C 1.0356(3) 0.2254(3) -0.2296(2) 0.0188(7) Uani 1 1 d .
C7 C 1.0352(3) 0.1146(2) -0.35612(19) 0.0184(7) Uani 1 1 d .
C8 C 1.1476(3) 0.0807(3) -0.3772(2) 0.0216(7) Uani 1 1 d .
O1 O 0.9663(2) 0.25111(18) -0.17913(15) 0.0252(6) Uani 1 1 d .
O2 O 1.1354(2) 0.24817(19) -0.22624(16) 0.0282(6) Uani 1 1 d .
O3 O 1.1516(2) 0.01527(19) -0.42944(15) 0.0280(6) Uani 1 1 d .
O4 O 1.2322(2) 0.1136(2) -0.34552(16) 0.0288(6) Uani 1 1 d .
O5 O 0.7544(3) -0.1730(2) -0.10635(17) 0.0475(8) Uani 1 1 d .
H1W H 0.7368 -0.1131 -0.1000 0.057 Uiso 1 1 d R
H2W H 0.8137 -0.1783 -0.0809 0.057 Uiso 1 1 d R
O6 O 1.0456(3) 0.1478(2) -0.55402(17) 0.0407(7) Uani 1 1 d .
H3W H 1.0190 0.1759 -0.5928 0.049 Uiso 1 1 d R
H4W H 1.1129 0.1407 -0.5650 0.049 Uiso 1 1 d R
O7 O 0.9082(3) 0.4578(3) -0.5538(2) 0.0680(11) Uani 1 1 d .
H5W H 0.9688 0.4686 -0.5765 0.082 Uiso 1 1 d R
H6W H 0.8568 0.4470 -0.5858 0.082 Uiso 1 1 d R
O8 O 1.2731(4) 0.2009(4) -0.5261(3) 0.0818(14) Uani 1 1 d .
H7W H 1.2807 0.1630 -0.5646 0.098 Uiso 1 1 d R
H8W H 1.3424 0.1981 -0.5205 0.098 Uiso 1 1 d R
O9 O 1.0243(5) 0.3187(3) -0.4570(3) 0.0863(15) Uani 1 1 d .
H9W H 1.0017 0.3546 -0.4941 0.104 Uiso 1 1 d R
H10W H 1.0472 0.2765 -0.4894 0.104 Uiso 1 1 d R

loop_
_atom_site_aniso_label
_atom_site_aniso_U_11
_atom_site_aniso_U_22
_atom_site_aniso_U_33
_atom_site_aniso_U_23
_atom_site_aniso_U_13
_atom_site_aniso_U_12
Mn1 0.0155(3) 0.0241(3) 0.0223(3) 0.0001(2) -0.0025(2) 0.0005(2)
Mn2 0.0232(4) 0.0275(4) 0.0201(4) -0.0065(3) -0.0012(3) -0.0001(3)
N1 0.0139(14) 0.0251(15) 0.0304(16) -0.0016(13) -0.0020(12) -0.0012(12)
N2 0.0173(16) 0.0364(19) 0.073(3) 0.0169(19) 0.0026(17) -0.0018(15)
N3 0.0261(16) 0.0265(16) 0.0370(18) 0.0056(14) 0.0012(14) -0.0016(14)
N4 0.0149(13) 0.0232(14) 0.0188(14) -0.0002(11) 0.0016(11) 0.0005(11)
N5 0.0182(14) 0.0247(15) 0.0185(14) -0.0017(12) 0.0003(12) -0.0022(12)
C1 0.026(2) 0.032(2) 0.071(3) 0.016(2) 0.012(2) 0.0042(18)
C2 0.0194(18) 0.036(2) 0.047(2) 0.0150(19) -0.0062(17) -0.0006(17)
C3 0.0217(17) 0.0286(18) 0.0218(17) 0.0005(14) -0.0038(15) -0.0047(15)
C4 0.0170(16) 0.0209(16) 0.0193(16) -0.0010(13) -0.0004(13) -0.0019(13)
C5 0.0152(16) 0.0207(16) 0.0193(16) -0.0002(13) 0.0019(12) 0.0007(13)
C6 0.0175(17) 0.0201(16) 0.0188(16) 0.0013(13) -0.0013(13) -0.0011(13)
C7 0.0162(16) 0.0197(16) 0.0195(16) 0.0015(13) -0.0015(13) -0.0024(13)
C8 0.0229(18) 0.0221(17) 0.0197(17) -0.0003(13) 0.0014(14) -0.0005(14)
O1 0.0182(12) 0.0358(15) 0.0215(13) -0.0082(10) 0.0007(10) 0.0013(11)
O2 0.0156(13) 0.0384(16) 0.0305(14) -0.0085(11) 0.0014(11) -0.0057(11)
O3 0.0235(13) 0.0305(14) 0.0299(14) -0.0115(11) -0.0031(11) 0.0040(11)
O4 0.0158(12) 0.0343(14) 0.0362(15) -0.0115(12) -0.0040(11) 0.0008(11)
O5 0.058(2) 0.0427(17) 0.0423(18) -0.0150(14) -0.0200(16) 0.0134(16)
O6 0.0511(19) 0.0372(16) 0.0338(15) 0.0129(13) -0.0081(14) -0.0079(15)
O7 0.046(2) 0.083(3) 0.075(3) 0.002(2) -0.0050(19) -0.018(2)
O8 0.068(3) 0.101(4) 0.077(3) 0.024(3) 0.000(2) -0.012(3)
O9 0.120(4) 0.061(3) 0.077(3) 0.002(2) 0.002(3) 0.015(3)

loop_
_atom_type_symbol
_atom_type_description
_atom_type_scat_dispersion_real
_atom_type_scat_dispersion_imag
_atom_type_scat_source
C C 0.0033 0.0016 'International Tables Vol C Tables 4.2.6.8 and 6.1.1.4'
H H 0.0000 0.0000 'International Tables Vol C Tables 4.2.6.8 and 6.1.1.4'
N N 0.0061 0.0033 'International Tables Vol C Tables 4.2.6.8 and 6.1.1.4'
O O 0.0106 0.0060 'International Tables Vol C Tables 4.2.6.8 and 6.1.1.4'
Mn Mn 0.3368 0.7283 'International Tables Vol C Tables 4.2.6.8 and 6.1.1.4'

loop_
_geom_angle_atom_site_label_1
_geom_angle_atom_site_label_2
_geom_angle_atom_site_label_3
_geom_angle
_geom_angle_site_symmetry_1
_geom_angle_site_symmetry_3
O2 Mn1 O4 88.90(10) 3_744 3_744
O2 Mn1 N4 94.63(11) 3_744 8_755
O4 Mn1 N4 95.88(11) 3_744 8_755
O2 Mn1 O5 102.06(13) 3_744 .
O4 Mn1 O5 87.72(11) 3_744 .
N4 Mn1 O5 162.99(12) 8_755 .
O2 Mn1 O1 164.24(10) 3_744 8_755
O4 Mn1 O1 102.31(10) 3_744 8_755
N4 Mn1 O1 73.43(10) 8_755 8_755
O5 Mn1 O1 89.56(12) . 8_755
O2 Mn1 N3 86.16(11) 3_744 .
O4 Mn1 N3 172.69(11) 3_744 .
N4 Mn1 N3 89.90(11) 8_755 .
O5 Mn1 N3 88.04(12) . .
O1 Mn1 N3 83.62(11) 8_755 .
N5 Mn2 N5 180.0 5_754 .
N5 Mn2 O3 75.14(10) 5_754 5_754
N5 Mn2 O3 104.86(10) . 5_754
N5 Mn2 O3 104.86(10) 5_754 .
N5 Mn2 O3 75.14(10) . .
O3 Mn2 O3 180.0 5_754 .
N5 Mn2 O6 87.19(11) 5_754 5_754
N5 Mn2 O6 92.81(11) . 5_754
O3 Mn2 O6 86.75(11) 5_754 5_754
O3 Mn2 O6 93.25(11) . 5_754
N5 Mn2 O6 92.81(11) 5_754 .
N5 Mn2 O6 87.19(11) . .
O3 Mn2 O6 93.25(11) 5_754 .
O3 Mn2 O6 86.75(11) . .
O6 Mn2 O6 180.00(16) 5_754 .
C2 N1 N2 109.3(3) . .
C2 N1 C3 129.2(3) . .
N2 N1 C3 121.5(3) . .
C1 N2 N1 103.0(3) . .
C2 N3 C1 102.4(3) . .
C2 N3 Mn1 125.6(3) . .
C1 N3 Mn1 130.0(3) . .
C4 N4 C5 105.2(3) . .
C4 N4 Mn1 139.3(2) . 8_765
C5 N4 Mn1 115.4(2) . 8_765
C4 N5 C7 105.9(3) . .
C4 N5 Mn2 140.3(2) . .
C7 N5 Mn2 113.6(2) . .
N2 C1 N3 114.5(4) . .
N2 C1 H1A 122.8 . .
N3 C1 H1A 122.8 . .
N3 C2 N1 110.8(4) . .
N3 C2 H2A 124.6 . .
N1 C2 H2A 124.6 . .
N1 C3 C4 109.1(3) . .
N1 C3 H3A 109.9 . .
C4 C3 H3A 109.9 . .
N1 C3 H3B 109.9 . .
C4 C3 H3B 109.9 . .
H3A C3 H3B 108.3 . .
N5 C4 N4 113.3(3) . .
N5 C4 C3 123.2(3) . .
N4 C4 C3 123.3(3) . .
N4 C5 C7 108.0(3) . .
N4 C5 C6 116.1(3) . .
C7 C5 C6 135.9(3) . .
O2 C6 O1 123.0(3) . .
O2 C6 C5 121.0(3) . .
O1 C6 C5 116.0(3) . .
N5 C7 C5 107.5(3) . .
N5 C7 C8 117.5(3) . .
C5 C7 C8 134.8(3) . .
O4 C8 O3 122.2(3) . .
O4 C8 C7 122.5(3) . .
O3 C8 C7 115.3(3) . .
C6 O1 Mn1 117.2(2) . 8_765
C6 O2 Mn1 144.0(2) . 3_754
C8 O3 Mn2 115.3(2) . .
C8 O4 Mn1 139.3(2) . 3_754
Mn1 O5 H1W 122.2 . .
Mn1 O5 H2W 126.0 . .
H1W O5 H2W 103.2 . .
Mn2 O6 H3W 129.6 . .
Mn2 O6 H4W 103.2 . .
H3W O6 H4W 104.1 . .
H5W O7 H6W 111.3 . .
H7W O8 H8W 87.5 . .
H9W O9 H10W 89.4 . .

loop_
_geom_bond_atom_site_label_1
_geom_bond_atom_site_label_2
_geom_bond_distance
_geom_bond_site_symmetry_2
Mn1 O2 2.139(3) 3_744
Mn1 O4 2.156(3) 3_744
Mn1 N4 2.199(3) 8_755
Mn1 O5 2.209(3) .
Mn1 O1 2.253(3) 8_755
Mn1 N3 2.275(3) .
Mn2 N5 2.153(3) 5_754
Mn2 N5 2.153(3) .
Mn2 O3 2.226(3) 5_754
Mn2 O3 2.226(3) .
Mn2 O6 2.287(3) 5_754
Mn2 O6 2.287(3) .
N1 C2 1.323(5) .
N1 N2 1.347(4) .
N1 C3 1.463(5) .
N2 C1 1.309(5) .
N3 C2 1.319(5) .
N3 C1 1.349(5) .
N4 C4 1.336(4) .
N4 C5 1.380(4) .
N4 Mn1 2.199(3) 8_765
N5 C4 1.334(4) .
N5 C7 1.371(4) .
C1 H1A 0.9300 .
C2 H2A 0.9300 .
C3 C4 1.496(5) .
C3 H3A 0.9700 .
C3 H3B 0.9700 .
C5 C7 1.393(5) .
C5 C6 1.486(5) .
C6 O2 1.254(4) .
C6 O1 1.267(4) .
C7 C8 1.489(5) .
C8 O4 1.250(4) .
C8 O3 1.273(4) .
O1 Mn1 2.253(3) 8_765
O2 Mn1 2.139(3) 3_754
O4 Mn1 2.156(3) 3_754
O5 H1W 0.8499 .
O5 H2W 0.8499 .
O6 H3W 0.8403 .
O6 H4W 0.8463 .
O7 H5W 0.8500 .
O7 H6W 0.8499 .
O8 H7W 0.8500 .
O8 H8W 0.8499 .
O9 H9W 0.8551 .
O9 H10W 0.8508 .

loop_
_geom_hbond_atom_site_label_D
_geom_hbond_atom_site_label_H
_geom_hbond_atom_site_label_A
_geom_hbond_distance_DH
_geom_hbond_distance_HA
_geom_hbond_distance_DA
_geom_hbond_angle_DHA
_geom_hbond_site_symmetry_A
O5 H1W O3 0.85 2.09 2.917(4) 163.0 6
O5 H2W O9 0.85 2.08 2.912(6) 166.4 3_744
O6 H3W O1 0.84 1.91 2.750(4) 175.3 7_565
O6 H4W O8 0.85 2.22 2.902(6) 137.7 .
O7 H5W N2 0.85 2.11 2.929(6) 162.7 4_554
O7 H6W O4 0.85 2.10 2.932(5) 166.4 4_454
O9 H9W O7 0.86 2.08 2.901(6) 159.5 .
O9 H10W O6 0.85 2.08 2.884(6) 157.1 .

loop_
_geom_torsion_atom_site_label_1
_geom_torsion_atom_site_label_2
_geom_torsion_atom_site_label_3
_geom_torsion_atom_site_label_4
_geom_torsion
_geom_torsion_site_symmetry_1
_geom_torsion_site_symmetry_4
C2 N1 N2 C1 -0.5(5) . .
C3 N1 N2 C1 179.2(4) . .
O2 Mn1 N3 C2 -14.2(4) 3_744 .
O4 Mn1 N3 C2 33.5(11) 3_744 .
N4 Mn1 N3 C2 -108.8(4) 8_755 .
O5 Mn1 N3 C2 88.1(4) . .
O1 Mn1 N3 C2 177.9(4) 8_755 .
O2 Mn1 N3 C1 147.0(4) 3_744 .
O4 Mn1 N3 C1 -165.4(8) 3_744 .
N4 Mn1 N3 C1 52.3(4) 8_755 .
O5 Mn1 N3 C1 -110.8(4) . .
O1 Mn1 N3 C1 -21.0(4) 8_755 .
N5 Mn2 N5 C4 -146(3) 5_754 .
O3 Mn2 N5 C4 6.6(4) 5_754 .
O3 Mn2 N5 C4 -173.4(4) . .
O6 Mn2 N5 C4 -80.8(4) 5_754 .
O6 Mn2 N5 C4 99.2(4) . .
N5 Mn2 N5 C7 39(3) 5_754 .
O3 Mn2 N5 C7 -168.2(2) 5_754 .
O3 Mn2 N5 C7 11.8(2) . .
O6 Mn2 N5 C7 104.4(2) 5_754 .
O6 Mn2 N5 C7 -75.6(2) . .
N1 N2 C1 N3 1.0(6) . .
C2 N3 C1 N2 -1.2(6) . .
Mn1 N3 C1 N2 -165.5(3) . .
C1 N3 C2 N1 0.8(5) . .
Mn1 N3 C2 N1 166.1(3) . .
N2 N1 C2 N3 -0.2(5) . .
C3 N1 C2 N3 -179.9(3) . .
C2 N1 C3 C4 -25.9(5) . .
N2 N1 C3 C4 154.5(4) . .
C7 N5 C4 N4 -1.2(4) . .
Mn2 N5 C4 N4 -176.2(3) . .
C7 N5 C4 C3 -177.0(3) . .
Mn2 N5 C4 C3 8.0(6) . .
C5 N4 C4 N5 1.5(4) . .
Mn1 N4 C4 N5 -176.0(2) 8_765 .
C5 N4 C4 C3 177.3(3) . .
Mn1 N4 C4 C3 -0.2(6) 8_765 .
N1 C3 C4 N5 100.3(4) . .
N1 C3 C4 N4 -75.1(4) . .
C4 N4 C5 C7 -1.1(4) . .
Mn1 N4 C5 C7 177.1(2) 8_765 .
C4 N4 C5 C6 179.2(3) . .
Mn1 N4 C5 C6 -2.6(4) 8_765 .
N4 C5 C6 O2 -164.9(3) . .
C7 C5 C6 O2 15.5(6) . .
N4 C5 C6 O1 12.3(5) . .
C7 C5 C6 O1 -167.2(4) . .
C4 N5 C7 C5 0.4(4) . .
Mn2 N5 C7 C5 177.0(2) . .
C4 N5 C7 C8 176.1(3) . .
Mn2 N5 C7 C8 -7.4(4) . .
N4 C5 C7 N5 0.4(4) . .
C6 C5 C7 N5 180.0(4) . .
N4 C5 C7 C8 -174.1(4) . .
C6 C5 C7 C8 5.4(7) . .
N5 C7 C8 O4 173.3(3) . .
C5 C7 C8 O4 -12.5(6) . .
N5 C7 C8 O3 -7.1(5) . .
C5 C7 C8 O3 167.1(4) . .
O2 C6 O1 Mn1 161.5(3) . 8_765
C5 C6 O1 Mn1 -15.7(4) . 8_765
O1 C6 O2 Mn1 -172.3(3) . 3_754
C5 C6 O2 Mn1 4.7(6) . 3_754
O4 C8 O3 Mn2 -162.9(3) . .
C7 C8 O3 Mn2 17.5(4) . .
N5 Mn2 O3 C8 163.5(2) 5_754 .
N5 Mn2 O3 C8 -16.5(2) . .
O3 Mn2 O3 C8 -37.7(5) 5_754 .
O6 Mn2 O3 C8 -108.5(3) 5_754 .
O6 Mn2 O3 C8 71.5(3) . .
O3 C8 O4 Mn1 153.8(3) . 3_754
C7 C8 O4 Mn1 -26.7(6) . 3_754
